data_7223224
loop_
_publ_author_name
'Gholivand, Khodayar'
'Gholami, Akram'
'Schenk, Kurt'
'Esrafili, Mehdi'
'Farshadfar, Kaveh'

_publ_section_title
;
 Supramolecular assemblies of organotin(IV)-diphosphoryl adducts: Insights
 from X-rays and DFT
;
_journal_name_full 'RSC Adv.'
_journal_paper_doi 10.1039/C5RA15645A
_journal_year 2015
_chemical_formula_moiety 'C66 H54 Cl2 O4 P2 Sn2'
_chemical_formula_sum 'C66 H54 Cl2 O4 P2 Sn2'
_chemical_formula_weight 1281.31
_chemical_name_systematic
; 
 ? 
;
_space_group_IT_number 2
_symmetry_cell_setting triclinic
_symmetry_space_group_name_Hall '-P 1'
_symmetry_space_group_name_H-M 'P -1'
_atom_sites_solution_hydrogens geom
_atom_sites_solution_primary direct
_atom_sites_solution_secondary difmap
_audit_creation_method SHELXL-97
_audit_update_record
;
2015-10-20 deposited with the CCDC.
2015-11-05 downloaded from the CCDC.
;
_cell_angle_alpha 85.9720(10)
_cell_angle_beta 81.8120(10)
_cell_angle_gamma 69.8930(10)
_cell_formula_units_Z 1
_cell_length_a 9.1301(3)
_cell_length_b 11.5145(3)
_cell_length_c 14.8677(4)
_cell_measurement_reflns_used 9852
_cell_measurement_temperature 100(2)
_cell_measurement_theta_max 32.67
_cell_measurement_theta_min 2.36
_cell_volume 1452.41(7)
_computing_cell_refinement 'SAINT, (Bruker, 2001)'
_computing_data_collection 'APEX2 (Bruker, 2005)'
_computing_data_reduction 'SAINT, (Bruker, 2001)'
_computing_molecular_graphics 'SHELXTL (Sheldrick, 2008)'
_computing_publication_material 'SHELXTL (Sheldrick, 2008)'
_computing_structure_refinement 'SHELXTL (Sheldrick, 2008)'
_computing_structure_solution 'SHELXTL (Sheldrick, 2008)'
_diffrn_ambient_temperature 100(2)
_diffrn_measured_fraction_theta_full 0.999
_diffrn_measured_fraction_theta_max 0.999
_diffrn_measurement_device_type 'Bruker APEX-II CCD'
_diffrn_measurement_method '\f and \w scans'
_diffrn_radiation_monochromator graphite
_diffrn_radiation_source 'fine-focus sealed tube'
_diffrn_radiation_type MoK\a
_diffrn_radiation_wavelength 0.71073
_diffrn_reflns_av_R_equivalents 0.0137
_diffrn_reflns_av_sigmaI/netI 0.0171
_diffrn_reflns_limit_h_max 12
_diffrn_reflns_limit_h_min -12
_diffrn_reflns_limit_k_max 16
_diffrn_reflns_limit_k_min -16
_diffrn_reflns_limit_l_max 20
_diffrn_reflns_limit_l_min -20
_diffrn_reflns_number 19148
_diffrn_reflns_theta_full 30.00
_diffrn_reflns_theta_max 30.00
_diffrn_reflns_theta_min 1.88
_exptl_absorpt_coefficient_mu 1.055
_exptl_absorpt_correction_T_max 0.858
_exptl_absorpt_correction_T_min 0.786
_exptl_absorpt_correction_type multi-scan
_exptl_absorpt_process_details 'SADABS (Sheldrick, 2003)'
_exptl_crystal_colour colourless
_exptl_crystal_density_diffrn 1.465
_exptl_crystal_density_method 'not measured'
_exptl_crystal_description prism
_exptl_crystal_F_000 646
_exptl_crystal_size_max 0.24
_exptl_crystal_size_mid 0.18
_exptl_crystal_size_min 0.15
_refine_diff_density_max 0.537
_refine_diff_density_min -0.540
_refine_diff_density_rms 0.056
_refine_ls_extinction_method none
_refine_ls_goodness_of_fit_ref 1.001
_refine_ls_hydrogen_treatment constr
_refine_ls_matrix_type full
_refine_ls_number_parameters 343
_refine_ls_number_reflns 8447
_refine_ls_number_restraints 0
_refine_ls_restrained_S_all 1.001
_refine_ls_R_factor_all 0.0201
_refine_ls_R_factor_gt 0.0184
_refine_ls_shift/su_max 0.001
_refine_ls_shift/su_mean 0.000
_refine_ls_structure_factor_coef Fsqd
_refine_ls_weighting_details 'calc w=1/[\s^2^(Fo^2^)+(0.0226P)^2^+0.76P] where P=(Fo^2^+2Fc^2^)/3'
_refine_ls_weighting_scheme calc
_refine_ls_wR_factor_gt 0.0464
_refine_ls_wR_factor_ref 0.0472
_reflns_number_gt 7960
_reflns_number_total 8447
_reflns_threshold_expression I>2\s(I)
_cod_data_source_file c5ra15645a2.cif
_cod_data_source_block ag13
_cod_depositor_comments
;
The following automatic conversions were performed:

'_symmetry_cell_setting' value 'Triclinic' changed to 'triclinic'
according to
/usr/data/users/saulius/crontab/automatic-downloads/rss-feeds/RSC/lib/dictionaries/cif_core.dic
dictionary named 'cif_core.dic' version 2.4.2 from 2011-04-26.

Automatic conversion script
Id: cif_fix_values 3271 2015-04-21 07:52:19Z andrius 
;
_cod_database_code 7223224

loop_
_symmetry_equiv_pos_as_xyz
'x, y, z'
'-x, -y, -z'

loop_
_atom_site_label
_atom_site_type_symbol
_atom_site_fract_x
_atom_site_fract_y
_atom_site_fract_z
_atom_site_U_iso_or_equiv
_atom_site_adp_type
_atom_site_occupancy
_atom_site_symmetry_multiplicity
_atom_site_calc_flag
_atom_site_refinement_flags
Sn1 Sn 0.955673(9) 0.627532(7) 0.287883(5) 0.01507(3) Uani 1 1 d .
Cl1 Cl 0.95490(4) 0.41287(3) 0.30933(2) 0.02440(6) Uani 1 1 d .
P1 P 0.93889(3) 0.97470(3) 0.254229(18) 0.01234(5) Uani 1 1 d .
O1 O 0.94535(10) 0.84408(8) 0.26288(6) 0.01700(15) Uani 1 1 d .
O2 O 0.85791(10) 1.05691(8) 0.34195(5) 0.01571(15) Uani 1 1 d .
C1 C 0.92098(15) 0.64343(11) 0.14857(8) 0.0193(2) Uani 1 1 d .
C2 C 1.02237(18) 0.68053(12) 0.08266(9) 0.0258(3) Uani 1 1 d .
H2 H 1.1049 0.7026 0.1006 0.031 Uiso 1 1 calc R
C3 C 1.0038(2) 0.68557(13) -0.00911(9) 0.0332(3) Uani 1 1 d .
H3 H 1.0735 0.7109 -0.0532 0.040 Uiso 1 1 calc R
C4 C 0.8841(2) 0.65388(13) -0.03611(10) 0.0352(3) Uani 1 1 d .
H4 H 0.8720 0.6567 -0.0987 0.042 Uiso 1 1 calc R
C5 C 0.78187(19) 0.61805(14) 0.02843(11) 0.0333(3) Uani 1 1 d .
H5 H 0.6985 0.5975 0.0100 0.040 Uiso 1 1 calc R
C6 C 0.80056(16) 0.61192(12) 0.12054(9) 0.0253(3) Uani 1 1 d .
H6 H 0.7307 0.5861 0.1643 0.030 Uiso 1 1 calc R
C7 C 0.77110(13) 0.70529(10) 0.39320(8) 0.0156(2) Uani 1 1 d .
C8 C 0.77784(15) 0.65467(11) 0.48116(9) 0.0215(2) Uani 1 1 d .
H8 H 0.8634 0.5828 0.4933 0.026 Uiso 1 1 calc R
C9 C 0.66007(17) 0.70854(13) 0.55140(9) 0.0276(3) Uani 1 1 d .
H9 H 0.6670 0.6748 0.6114 0.033 Uiso 1 1 calc R
C10 C 0.53247(17) 0.81175(13) 0.53349(10) 0.0276(3) Uani 1 1 d .
H10 H 0.4517 0.8481 0.5812 0.033 Uiso 1 1 calc R
C11 C 0.52316(15) 0.86159(12) 0.44596(10) 0.0243(2) Uani 1 1 d .
H11 H 0.4349 0.9311 0.4335 0.029 Uiso 1 1 calc R
C12 C 0.64298(14) 0.80980(11) 0.37636(9) 0.0194(2) Uani 1 1 d .
H12 H 0.6376 0.8458 0.3169 0.023 Uiso 1 1 calc R
C13 C 1.18904(14) 0.59158(11) 0.31602(8) 0.0189(2) Uani 1 1 d .
C14 C 1.31840(15) 0.52936(12) 0.25414(10) 0.0236(2) Uani 1 1 d .
H14 H 1.3023 0.5020 0.1987 0.028 Uiso 1 1 calc R
C15 C 1.47107(16) 0.50729(13) 0.27341(12) 0.0307(3) Uani 1 1 d .
H15 H 1.5584 0.4653 0.2309 0.037 Uiso 1 1 calc R
C16 C 1.49576(18) 0.54644(14) 0.35423(13) 0.0342(3) Uani 1 1 d .
H16 H 1.5998 0.5312 0.3672 0.041 Uiso 1 1 calc R
C17 C 1.36850(19) 0.60778(14) 0.41609(11) 0.0321(3) Uani 1 1 d .
H17 H 1.3854 0.6343 0.4716 0.039 Uiso 1 1 calc R
C18 C 1.21557(16) 0.63075(12) 0.39710(9) 0.0236(2) Uani 1 1 d .
H18 H 1.1288 0.6734 0.4397 0.028 Uiso 1 1 calc R
C19 C 0.81815(13) 1.06245(10) 0.17119(7) 0.01474(19) Uani 1 1 d .
C20 C 0.70946(16) 1.18109(12) 0.18563(9) 0.0234(2) Uani 1 1 d .
H20 H 0.6975 1.2209 0.2414 0.028 Uiso 1 1 calc R
C21 C 0.61851(18) 1.24068(13) 0.11712(10) 0.0297(3) Uani 1 1 d .
H21 H 0.5434 1.3211 0.1267 0.036 Uiso 1 1 calc R
C22 C 0.63671(16) 1.18365(14) 0.03510(9) 0.0272(3) Uani 1 1 d .
H22 H 0.5747 1.2253 -0.0112 0.033 Uiso 1 1 calc R
C23 C 0.74496(15) 1.06629(13) 0.02067(8) 0.0234(2) Uani 1 1 d .
H23 H 0.7575 1.0273 -0.0355 0.028 Uiso 1 1 calc R
C24 C 0.83533(14) 1.00543(12) 0.08856(8) 0.0194(2) Uani 1 1 d .
H24 H 0.9092 0.9246 0.0787 0.023 Uiso 1 1 calc R
C25 C 1.13173(13) 0.98372(10) 0.22817(7) 0.01418(19) Uani 1 1 d .
C26 C 1.26161(14) 0.87454(11) 0.21944(8) 0.0177(2) Uani 1 1 d .
H26 H 1.2471 0.7965 0.2283 0.021 Uiso 1 1 calc R
C27 C 1.41176(14) 0.88075(13) 0.19781(8) 0.0224(2) Uani 1 1 d .
H27 H 1.5001 0.8068 0.1909 0.027 Uiso 1 1 calc R
C28 C 1.43295(15) 0.99477(14) 0.18620(9) 0.0262(3) Uani 1 1 d .
H28 H 1.5359 0.9986 0.1713 0.031 Uiso 1 1 calc R
C29 C 1.30432(16) 1.10367(13) 0.19618(10) 0.0260(3) Uani 1 1 d .
H29 H 1.3198 1.1814 0.1893 0.031 Uiso 1 1 calc R
C30 C 1.15340(14) 1.09856(11) 0.21619(8) 0.0194(2) Uani 1 1 d .
H30 H 1.0652 1.1727 0.2217 0.023 Uiso 1 1 calc R
C31 C 0.93105(13) 1.02730(10) 0.42213(7) 0.01439(19) Uani 1 1 d .
C32 C 0.91201(14) 0.93037(11) 0.47759(8) 0.0175(2) Uani 1 1 d .
H32 H 0.8516 0.8840 0.4617 0.021 Uiso 1 1 calc R
C33 C 1.01710(15) 1.09788(11) 0.44294(8) 0.0177(2) Uani 1 1 d .
H33 H 1.0276 1.1642 0.4038 0.021 Uiso 1 1 calc R

loop_
_atom_site_aniso_label
_atom_site_aniso_U_11
_atom_site_aniso_U_22
_atom_site_aniso_U_33
_atom_site_aniso_U_23
_atom_site_aniso_U_13
_atom_site_aniso_U_12
Sn1 0.01623(4) 0.01321(4) 0.01468(4) -0.00050(3) -0.00178(3) -0.00362(3)
Cl1 0.03068(15) 0.01365(12) 0.02811(15) -0.00005(10) -0.00266(12) -0.00703(11)
P1 0.01357(12) 0.01292(12) 0.01047(11) 0.00014(9) -0.00188(9) -0.00432(9)
O1 0.0209(4) 0.0148(4) 0.0168(4) 0.0014(3) -0.0031(3) -0.0080(3)
O2 0.0161(4) 0.0182(4) 0.0110(3) -0.0018(3) -0.0027(3) -0.0026(3)
C1 0.0240(6) 0.0138(5) 0.0172(5) -0.0016(4) -0.0035(4) -0.0019(4)
C2 0.0359(7) 0.0203(6) 0.0198(6) -0.0013(4) -0.0009(5) -0.0088(5)
C3 0.0525(9) 0.0221(6) 0.0181(6) 0.0001(5) 0.0018(6) -0.0066(6)
C4 0.0543(10) 0.0205(6) 0.0207(6) -0.0012(5) -0.0134(6) 0.0036(6)
C5 0.0352(7) 0.0272(7) 0.0323(7) -0.0059(6) -0.0182(6) 0.0024(6)
C6 0.0238(6) 0.0229(6) 0.0260(6) -0.0038(5) -0.0063(5) -0.0021(5)
C7 0.0157(5) 0.0140(5) 0.0180(5) -0.0013(4) -0.0017(4) -0.0060(4)
C8 0.0225(6) 0.0176(5) 0.0210(5) 0.0033(4) 0.0000(4) -0.0044(4)
C9 0.0315(7) 0.0261(6) 0.0217(6) 0.0025(5) 0.0053(5) -0.0093(5)
C10 0.0252(6) 0.0243(6) 0.0305(7) -0.0062(5) 0.0081(5) -0.0084(5)
C11 0.0178(5) 0.0196(6) 0.0331(7) -0.0041(5) -0.0019(5) -0.0031(4)
C12 0.0185(5) 0.0178(5) 0.0223(5) -0.0002(4) -0.0066(4) -0.0050(4)
C13 0.0190(5) 0.0137(5) 0.0231(5) 0.0028(4) -0.0041(4) -0.0047(4)
C14 0.0212(6) 0.0179(5) 0.0304(6) -0.0006(5) -0.0003(5) -0.0060(4)
C15 0.0193(6) 0.0216(6) 0.0494(9) 0.0005(6) 0.0005(6) -0.0066(5)
C16 0.0241(6) 0.0249(7) 0.0581(10) 0.0058(6) -0.0146(6) -0.0114(5)
C17 0.0354(8) 0.0254(6) 0.0423(8) 0.0032(6) -0.0196(6) -0.0138(6)
C18 0.0264(6) 0.0189(5) 0.0262(6) 0.0009(5) -0.0075(5) -0.0069(5)
C19 0.0139(5) 0.0174(5) 0.0132(5) 0.0013(4) -0.0030(4) -0.0054(4)
C20 0.0264(6) 0.0204(6) 0.0192(5) -0.0020(4) -0.0071(5) -0.0006(5)
C21 0.0307(7) 0.0243(6) 0.0257(6) -0.0006(5) -0.0104(5) 0.0043(5)
C22 0.0239(6) 0.0332(7) 0.0196(6) 0.0041(5) -0.0094(5) -0.0017(5)
C23 0.0229(6) 0.0311(7) 0.0139(5) -0.0017(5) -0.0048(4) -0.0048(5)
C24 0.0188(5) 0.0222(6) 0.0149(5) -0.0011(4) -0.0037(4) -0.0032(4)
C25 0.0139(5) 0.0168(5) 0.0116(4) 0.0005(4) -0.0022(4) -0.0049(4)
C26 0.0173(5) 0.0184(5) 0.0160(5) 0.0002(4) -0.0040(4) -0.0035(4)
C27 0.0156(5) 0.0284(6) 0.0201(5) 0.0016(5) -0.0044(4) -0.0031(5)
C28 0.0168(5) 0.0369(7) 0.0269(6) 0.0084(5) -0.0061(5) -0.0122(5)
C29 0.0246(6) 0.0270(6) 0.0313(7) 0.0088(5) -0.0081(5) -0.0148(5)
C30 0.0192(5) 0.0183(5) 0.0215(5) 0.0028(4) -0.0044(4) -0.0070(4)
C31 0.0150(5) 0.0163(5) 0.0102(4) -0.0015(4) -0.0017(4) -0.0028(4)
C32 0.0219(5) 0.0196(5) 0.0142(5) -0.0007(4) -0.0029(4) -0.0107(4)
C33 0.0245(5) 0.0168(5) 0.0130(5) 0.0005(4) -0.0024(4) -0.0089(4)

loop_
_atom_type_symbol
_atom_type_description
_atom_type_scat_dispersion_real
_atom_type_scat_dispersion_imag
_atom_type_scat_source
C C 0.0033 0.0016 'International Tables Vol C Tables 4.2.6.8 and 6.1.1.4'
H H 0.0000 0.0000 'International Tables Vol C Tables 4.2.6.8 and 6.1.1.4'
O O 0.0106 0.0060 'International Tables Vol C Tables 4.2.6.8 and 6.1.1.4'
P P 0.1023 0.0942 'International Tables Vol C Tables 4.2.6.8 and 6.1.1.4'
Cl Cl 0.1484 0.1585 'International Tables Vol C Tables 4.2.6.8 and 6.1.1.4'
Sn Sn -0.6537 1.4246 'International Tables Vol C Tables 4.2.6.8 and 6.1.1.4'

loop_
_geom_angle_atom_site_label_1
_geom_angle_atom_site_label_2
_geom_angle_atom_site_label_3
_geom_angle
_geom_angle_site_symmetry_1
_geom_angle_site_symmetry_3
C7 Sn1 C13 117.14(5) . .
C7 Sn1 C1 122.65(5) . .
C13 Sn1 C1 116.58(5) . .
C7 Sn1 O1 82.81(4) . .
C13 Sn1 O1 85.43(4) . .
C1 Sn1 O1 82.81(4) . .
C7 Sn1 Cl1 96.59(3) . .
C13 Sn1 Cl1 97.15(3) . .
C1 Sn1 Cl1 95.36(3) . .
O1 Sn1 Cl1 177.32(2) . .
O1 P1 O2 115.74(5) . .
O1 P1 C25 110.80(5) . .
O2 P1 C25 106.49(5) . .
O1 P1 C19 113.16(5) . .
O2 P1 C19 100.42(5) . .
C25 P1 C19 109.57(5) . .
P1 O1 Sn1 176.33(5) . .
C31 O2 P1 118.78(7) . .
C6 C1 C2 118.54(12) . .
C6 C1 Sn1 120.57(10) . .
C2 C1 Sn1 120.83(10) . .
C3 C2 C1 120.78(14) . .
C3 C2 H2 119.6 . .
C1 C2 H2 119.6 . .
C4 C3 C2 120.16(15) . .
C4 C3 H3 119.9 . .
C2 C3 H3 119.9 . .
C3 C4 C5 119.74(13) . .
C3 C4 H4 120.1 . .
C5 C4 H4 120.1 . .
C4 C5 C6 120.40(15) . .
C4 C5 H5 119.8 . .
C6 C5 H5 119.8 . .
C1 C6 C5 120.38(14) . .
C1 C6 H6 119.8 . .
C5 C6 H6 119.8 . .
C8 C7 C12 118.85(11) . .
C8 C7 Sn1 120.39(8) . .
C12 C7 Sn1 120.74(9) . .
C9 C8 C7 120.59(12) . .
C9 C8 H8 119.7 . .
C7 C8 H8 119.7 . .
C10 C9 C8 119.93(13) . .
C10 C9 H9 120.0 . .
C8 C9 H9 120.0 . .
C11 C10 C9 119.96(12) . .
C11 C10 H10 120.0 . .
C9 C10 H10 120.0 . .
C10 C11 C12 120.06(12) . .
C10 C11 H11 120.0 . .
C12 C11 H11 120.0 . .
C11 C12 C7 120.57(12) . .
C11 C12 H12 119.7 . .
C7 C12 H12 119.7 . .
C18 C13 C14 118.82(12) . .
C18 C13 Sn1 120.12(9) . .
C14 C13 Sn1 121.06(9) . .
C15 C14 C13 120.32(13) . .
C15 C14 H14 119.8 . .
C13 C14 H14 119.8 . .
C16 C15 C14 120.27(14) . .
C16 C15 H15 119.9 . .
C14 C15 H15 119.9 . .
C17 C16 C15 119.87(13) . .
C17 C16 H16 120.1 . .
C15 C16 H16 120.1 . .
C16 C17 C18 120.19(14) . .
C16 C17 H17 119.9 . .
C18 C17 H17 119.9 . .
C17 C18 C13 120.52(13) . .
C17 C18 H18 119.7 . .
C13 C18 H18 119.7 . .
C20 C19 C24 119.78(10) . .
C20 C19 P1 123.66(9) . .
C24 C19 P1 116.56(9) . .
C19 C20 C21 119.20(12) . .
C19 C20 H20 120.4 . .
C21 C20 H20 120.4 . .
C22 C21 C20 120.68(12) . .
C22 C21 H21 119.7 . .
C20 C21 H21 119.7 . .
C23 C22 C21 120.09(12) . .
C23 C22 H22 120.0 . .
C21 C22 H22 120.0 . .
C22 C23 C24 119.85(12) . .
C22 C23 H23 120.1 . .
C24 C23 H23 120.1 . .
C23 C24 C19 120.39(11) . .
C23 C24 H24 119.8 . .
C19 C24 H24 119.8 . .
C30 C25 C26 120.10(11) . .
C30 C25 P1 120.55(9) . .
C26 C25 P1 119.35(9) . .
C27 C26 C25 119.70(11) . .
C27 C26 H26 120.2 . .
C25 C26 H26 120.2 . .
C28 C27 C26 120.08(12) . .
C28 C27 H27 120.0 . .
C26 C27 H27 120.0 . .
C27 C28 C29 120.44(12) . .
C27 C28 H28 119.8 . .
C29 C28 H28 119.8 . .
C30 C29 C28 119.96(12) . .
C30 C29 H29 120.0 . .
C28 C29 H29 120.0 . .
C29 C30 C25 119.70(12) . .
C29 C30 H30 120.1 . .
C25 C30 H30 120.1 . .
C33 C31 C32 122.51(10) . .
C33 C31 O2 118.53(10) . .
C32 C31 O2 118.95(10) . .
C31 C32 C33 118.86(10) . 2_776
C31 C32 H32 120.6 . .
C33 C32 H32 120.6 2_776 .
C31 C33 C32 118.63(10) . 2_776
C31 C33 H33 120.7 . .
C32 C33 H33 120.7 2_776 .

loop_
_geom_bond_atom_site_label_1
_geom_bond_atom_site_label_2
_geom_bond_distance
_geom_bond_site_symmetry_2
Sn1 C7 2.1216(11) .
Sn1 C13 2.1235(12) .
Sn1 C1 2.1255(12) .
Sn1 O1 2.4663(8) .
Sn1 Cl1 2.4721(3) .
P1 O1 1.4820(9) .
P1 O2 1.6003(8) .
P1 C25 1.7851(11) .
P1 C19 1.7908(11) .
O2 C31 1.4130(13) .
C1 C6 1.3929(18) .
C1 C2 1.3980(18) .
C2 C3 1.3935(19) .
C2 H2 0.9500 .
C3 C4 1.381(2) .
C3 H3 0.9500 .
C4 C5 1.384(3) .
C4 H4 0.9500 .
C5 C6 1.3979(19) .
C5 H5 0.9500 .
C6 H6 0.9500 .
C7 C8 1.3945(16) .
C7 C12 1.3973(16) .
C8 C9 1.3944(18) .
C8 H8 0.9500 .
C9 C10 1.390(2) .
C9 H9 0.9500 .
C10 C11 1.387(2) .
C10 H10 0.9500 .
C11 C12 1.3924(18) .
C11 H11 0.9500 .
C12 H12 0.9500 .
C13 C18 1.3964(18) .
C13 C14 1.3985(17) .
C14 C15 1.3963(19) .
C14 H14 0.9500 .
C15 C16 1.386(2) .
C15 H15 0.9500 .
C16 C17 1.385(2) .
C16 H16 0.9500 .
C17 C18 1.3954(19) .
C17 H17 0.9500 .
C18 H18 0.9500 .
C19 C20 1.3948(16) .
C19 C24 1.3974(16) .
C20 C21 1.3960(17) .
C20 H20 0.9500 .
C21 C22 1.3877(19) .
C21 H21 0.9500 .
C22 C23 1.3824(19) .
C22 H22 0.9500 .
C23 C24 1.3896(16) .
C23 H23 0.9500 .
C24 H24 0.9500 .
C25 C30 1.3986(16) .
C25 C26 1.3991(16) .
C26 C27 1.3880(17) .
C26 H26 0.9500 .
C27 C28 1.387(2) .
C27 H27 0.9500 .
C28 C29 1.392(2) .
C28 H28 0.9500 .
C29 C30 1.3882(17) .
C29 H29 0.9500 .
C30 H30 0.9500 .
C31 C33 1.3846(16) .
C31 C32 1.3853(16) .
C32 C33 1.3927(16) 2_776
C32 H32 0.9500 .
C33 C32 1.3926(16) 2_776
C33 H33 0.9500 .

loop_
_geom_torsion_atom_site_label_1
_geom_torsion_atom_site_label_2
_geom_torsion_atom_site_label_3
_geom_torsion_atom_site_label_4
_geom_torsion
_geom_torsion_site_symmetry_4
O1 P1 O2 C31 65.54(9) .
C25 P1 O2 C31 -58.09(9) .
C19 P1 O2 C31 -172.27(8) .
C7 Sn1 C1 C6 -51.05(11) .
C13 Sn1 C1 C6 151.07(9) .
O1 Sn1 C1 C6 -127.72(10) .
Cl1 Sn1 C1 C6 50.31(10) .
C7 Sn1 C1 C2 131.74(10) .
C13 Sn1 C1 C2 -26.14(11) .
O1 Sn1 C1 C2 55.07(10) .
Cl1 Sn1 C1 C2 -126.90(10) .
C6 C1 C2 C3 -0.17(19) .
Sn1 C1 C2 C3 177.10(10) .
C1 C2 C3 C4 0.1(2) .
C2 C3 C4 C5 0.5(2) .
C3 C4 C5 C6 -1.0(2) .
C2 C1 C6 C5 -0.30(19) .
Sn1 C1 C6 C5 -177.57(10) .
C4 C5 C6 C1 0.9(2) .
C13 Sn1 C7 C8 -48.29(11) .
C1 Sn1 C7 C8 153.95(9) .
O1 Sn1 C7 C8 -129.39(10) .
Cl1 Sn1 C7 C8 53.25(10) .
C13 Sn1 C7 C12 129.99(9) .
C1 Sn1 C7 C12 -27.77(11) .
O1 Sn1 C7 C12 48.90(9) .
Cl1 Sn1 C7 C12 -128.47(9) .
C12 C7 C8 C9 -1.00(19) .
Sn1 C7 C8 C9 177.31(10) .
C7 C8 C9 C10 1.7(2) .
C8 C9 C10 C11 -0.5(2) .
C9 C10 C11 C12 -1.2(2) .
C10 C11 C12 C7 1.92(19) .
C8 C7 C12 C11 -0.79(18) .
Sn1 C7 C12 C11 -179.10(9) .
C7 Sn1 C13 C18 -6.74(11) .
C1 Sn1 C13 C18 152.38(9) .
O1 Sn1 C13 C18 72.77(10) .
Cl1 Sn1 C13 C18 -107.94(9) .
C7 Sn1 C13 C14 173.62(9) .
C1 Sn1 C13 C14 -27.25(11) .
O1 Sn1 C13 C14 -106.86(10) .
Cl1 Sn1 C13 C14 72.42(10) .
C18 C13 C14 C15 -0.12(19) .
Sn1 C13 C14 C15 179.52(10) .
C13 C14 C15 C16 0.3(2) .
C14 C15 C16 C17 -0.1(2) .
C15 C16 C17 C18 -0.3(2) .
C16 C17 C18 C13 0.4(2) .
C14 C13 C18 C17 -0.21(19) .
Sn1 C13 C18 C17 -179.86(10) .
O1 P1 C19 C20 135.12(11) .
O2 P1 C19 C20 11.14(12) .
C25 P1 C19 C20 -100.68(11) .
O1 P1 C19 C24 -44.01(11) .
O2 P1 C19 C24 -167.99(9) .
C25 P1 C19 C24 80.20(10) .
C24 C19 C20 C21 0.5(2) .
P1 C19 C20 C21 -178.64(11) .
C19 C20 C21 C22 -0.7(2) .
C20 C21 C22 C23 0.4(2) .
C21 C22 C23 C24 0.1(2) .
C22 C23 C24 C19 -0.4(2) .
C20 C19 C24 C23 0.09(18) .
P1 C19 C24 C23 179.25(10) .
O1 P1 C25 C30 179.46(9) .
O2 P1 C25 C30 -53.89(10) .
C19 P1 C25 C30 53.89(11) .
O1 P1 C25 C26 -0.30(11) .
O2 P1 C25 C26 126.35(9) .
C19 P1 C25 C26 -125.87(9) .
C30 C25 C26 C27 -0.75(17) .
P1 C25 C26 C27 179.01(9) .
C25 C26 C27 C28 0.91(18) .
C26 C27 C28 C29 0.1(2) .
C27 C28 C29 C30 -1.2(2) .
C28 C29 C30 C25 1.4(2) .
C26 C25 C30 C29 -0.41(18) .
P1 C25 C30 C29 179.84(10) .
P1 O2 C31 C33 101.49(11) .
P1 O2 C31 C32 -79.54(12) .
C33 C31 C32 C33 -0.4(2) 2_776
O2 C31 C32 C33 -179.37(10) 2_776
C32 C31 C33 C32 0.44(19) 2_776
O2 C31 C33 C32 179.37(10) 2_776
